data_4500369
loop_
_publ_author_name
'Schubert, David M.'
'Natan, Daniel T.'
'Wilson, Duane C.'
'Hardcastle, Kenneth I.'

_publ_section_title
;
 Facile Synthesis and Structures of Cyclic Triimidazole and Its Boric Acid
 Adduct
;
_journal_coden_ASTM CGDEFU
_journal_issue 3
_journal_name_full 'Crystal Growth & Design'
_journal_page_first 843
_journal_page_last 850
_journal_paper_doi 10.1021/cg101489t
_journal_volume 11
_journal_year 2011
_chemical_formula_sum 'C9 H6 N6'
_chemical_formula_weight 198.20
_space_group_IT_number 2
_symmetry_cell_setting triclinic
_symmetry_space_group_name_Hall '-P 1'
_symmetry_space_group_name_H-M 'P -1'
_atom_sites_solution_hydrogens difmap
_atom_sites_solution_primary direct
_atom_sites_solution_secondary difmap
_audit_creation_method SHELXL-97
_cell_angle_alpha 99.826(13)
_cell_angle_beta 113.825(10)
_cell_angle_gamma 110.721(11)
_cell_formula_units_Z 2
_cell_length_a 7.2138(12)
_cell_length_b 8.3667(15)
_cell_length_c 8.8361(13)
_cell_measurement_reflns_used 1365
_cell_measurement_temperature 173(2)
_cell_measurement_theta_max 64.48
_cell_measurement_theta_min 5.89
_cell_volume 424.55(15)
_computing_cell_refinement 'Bruker SMART'
_computing_data_collection 'Bruker SMART'
_computing_data_reduction 'Bruker SAINT'
_computing_molecular_graphics 'Bruker SHELXTL'
_computing_publication_material 'Bruker SHELXTL'
_computing_structure_refinement 'SHELXL-97 (Sheldrick, 1997)'
_computing_structure_solution 'SHELXS-97 (Sheldrick, 1990)'
_diffrn_ambient_temperature 173(2)
_diffrn_measured_fraction_theta_full 0.917
_diffrn_measured_fraction_theta_max 0.917
_diffrn_measurement_device_type 'CCD area detector'
_diffrn_measurement_method 'phi and omega scans'
_diffrn_radiation_monochromator graphite
_diffrn_radiation_source 'fine-focus sealed tube'
_diffrn_radiation_type CuK\a
_diffrn_radiation_wavelength 1.54178
_diffrn_reflns_av_R_equivalents 0.0436
_diffrn_reflns_av_sigmaI/netI 0.0393
_diffrn_reflns_limit_h_max 8
_diffrn_reflns_limit_h_min -8
_diffrn_reflns_limit_k_max 9
_diffrn_reflns_limit_k_min -9
_diffrn_reflns_limit_l_max 10
_diffrn_reflns_limit_l_min -10
_diffrn_reflns_number 4746
_diffrn_reflns_theta_full 66.42
_diffrn_reflns_theta_max 66.42
_diffrn_reflns_theta_min 5.88
_exptl_absorpt_coefficient_mu 0.872
_exptl_absorpt_correction_T_max 0.9676
_exptl_absorpt_correction_T_min 0.7163
_exptl_absorpt_correction_type multi-scan
_exptl_absorpt_process_details SADABS
_exptl_crystal_colour colourless
_exptl_crystal_density_diffrn 1.550
_exptl_crystal_density_method 'not measured'
_exptl_crystal_description rod
_exptl_crystal_F_000 204
_exptl_crystal_size_max 0.41
_exptl_crystal_size_mid 0.10
_exptl_crystal_size_min 0.04
_refine_diff_density_max 0.278
_refine_diff_density_min -0.265
_refine_diff_density_rms 0.071
_refine_ls_extinction_coef 0.007(3)
_refine_ls_extinction_expression Fc^*^=kFc[1+0.001xFc^2^\l^3^/sin(2\q)]^-1/4^
_refine_ls_extinction_method SHELXL
_refine_ls_goodness_of_fit_ref 1.092
_refine_ls_hydrogen_treatment refall
_refine_ls_matrix_type full
_refine_ls_number_parameters 161
_refine_ls_number_reflns 1383
_refine_ls_number_restraints 0
_refine_ls_restrained_S_all 1.092
_refine_ls_R_factor_all 0.0753
_refine_ls_R_factor_gt 0.0551
_refine_ls_shift/su_max 0.000
_refine_ls_shift/su_mean 0.000
_refine_ls_structure_factor_coef Fsqd
_refine_ls_weighting_details 'calc w=1/[\s^2^(Fo^2^)+(0.1300P)^2^+0.0000P] where P=(Fo^2^+2Fc^2^)/3'
_refine_ls_weighting_scheme calc
_refine_ls_wR_factor_gt 0.1697
_refine_ls_wR_factor_ref 0.1970
_reflns_number_gt 1003
_reflns_number_total 1383
_reflns_threshold_expression >2sigma(I)
_cod_data_source_file cg101489t_si_001.cif
_cod_data_source_block 1
_cod_depositor_comments
;
The following automatic conversions were performed:

'_symmetry_cell_setting' value 'Triclinic' changed to 'triclinic'
according to /home/saulius/struct/CIF-dictionaries/cif_core.dic
dictionary named 'cif_core.dic' version 2.4.1 from 2010-06-29.

Automatic conversion script
Id: cif_fix_values 1715 2011-07-08 13:25:40Z adriana 
;
_cod_original_sg_symbol_H-M P-1
_cod_database_code 4500369

loop_
_symmetry_equiv_pos_as_xyz
'x, y, z'
'-x, -y, -z'

loop_
_atom_site_label
_atom_site_type_symbol
_atom_site_fract_x
_atom_site_fract_y
_atom_site_fract_z
_atom_site_U_iso_or_equiv
_atom_site_adp_type
_atom_site_occupancy
_atom_site_symmetry_multiplicity
_atom_site_calc_flag
C2 C 0.3563(5) 1.1073(4) 1.0283(4) 0.0316(8) Uani 1 1 d
C4 C 0.5377(6) 1.3180(4) 0.9633(5) 0.0372(8) Uani 1 1 d
C5 C 0.3805(6) 1.1793(4) 0.8067(4) 0.0360(8) Uani 1 1 d
C7 C 0.0869(5) 0.8168(4) 1.0053(4) 0.0300(8) Uani 1 1 d
C9 C 0.1666(6) 0.8620(5) 1.2723(4) 0.0403(9) Uani 1 1 d
C10 C 0.3143(6) 1.0205(5) 1.2784(4) 0.0384(9) Uani 1 1 d
C12 C 0.0855(5) 0.8602(4) 0.7411(4) 0.0319(8) Uani 1 1 d
C14 C -0.1689(6) 0.6007(5) 0.5398(5) 0.0455(9) Uani 1 1 d
C15 C -0.1645(6) 0.5845(5) 0.6908(4) 0.0415(9) Uani 1 1 d
H4 H 0.654(6) 1.438(5) 0.984(4) 0.041(8) Uiso 1 1 d
H5 H 0.343(5) 1.164(4) 0.688(4) 0.039(8) Uiso 1 1 d
H9 H 0.151(6) 0.834(4) 1.372(4) 0.056(10) Uiso 1 1 d
H10 H 0.421(5) 1.130(4) 1.368(4) 0.028(8) Uiso 1 1 d
H14 H -0.259(6) 0.504(5) 0.426(4) 0.050(10) Uiso 1 1 d
H15 H -0.247(6) 0.482(5) 0.712(4) 0.045(9) Uiso 1 1 d
N1 N 0.2597(4) 1.0382(3) 0.8479(3) 0.0318(7) Uani 1 1 d
N3 N 0.5237(4) 1.2736(3) 1.1055(3) 0.0371(7) Uani 1 1 d
N6 N 0.2617(4) 0.9920(3) 1.1032(3) 0.0323(7) Uani 1 1 d
N8 N 0.0223(5) 0.7326(3) 1.1007(3) 0.0369(7) Uani 1 1 d
N11 N 0.0021(4) 0.7538(3) 0.8238(3) 0.0327(7) Uani 1 1 d
N13 N -0.0111(5) 0.7754(4) 0.5713(3) 0.0395(8) Uani 1 1 d

loop_
_atom_site_aniso_label
_atom_site_aniso_U_11
_atom_site_aniso_U_22
_atom_site_aniso_U_33
_atom_site_aniso_U_23
_atom_site_aniso_U_13
_atom_site_aniso_U_12
C2 0.0371(18) 0.0288(18) 0.0305(17) 0.0090(15) 0.0179(15) 0.0169(15)
C4 0.0412(19) 0.0292(19) 0.049(2) 0.0171(17) 0.0293(17) 0.0159(15)
C5 0.045(2) 0.0313(19) 0.042(2) 0.0170(17) 0.0286(17) 0.0179(15)
C7 0.0335(17) 0.0309(18) 0.0270(16) 0.0101(15) 0.0160(14) 0.0159(14)
C9 0.055(2) 0.046(2) 0.0370(19) 0.0202(17) 0.0320(17) 0.0275(18)
C10 0.049(2) 0.040(2) 0.0290(18) 0.0110(17) 0.0215(16) 0.0224(18)
C12 0.0402(18) 0.0297(18) 0.0287(17) 0.0101(15) 0.0196(15) 0.0169(15)
C14 0.055(2) 0.033(2) 0.035(2) 0.0031(17) 0.0219(17) 0.0119(17)
C15 0.046(2) 0.0295(19) 0.040(2) 0.0084(17) 0.0228(17) 0.0099(16)
N1 0.0399(16) 0.0281(15) 0.0292(14) 0.0100(12) 0.0198(12) 0.0152(13)
N3 0.0404(16) 0.0278(15) 0.0403(16) 0.0094(13) 0.0204(13) 0.0145(13)
N6 0.0415(16) 0.0298(15) 0.0293(14) 0.0113(12) 0.0202(12) 0.0176(13)
N8 0.0446(16) 0.0366(16) 0.0354(16) 0.0147(14) 0.0259(13) 0.0174(13)
N11 0.0403(16) 0.0312(15) 0.0296(15) 0.0115(13) 0.0207(12) 0.0158(13)
N13 0.0491(17) 0.0352(17) 0.0311(16) 0.0092(13) 0.0219(13) 0.0160(14)

loop_
_atom_type_symbol
_atom_type_description
_atom_type_scat_dispersion_real
_atom_type_scat_dispersion_imag
_atom_type_scat_source
C C 0.0181 0.0091 'International Tables Vol C Tables 4.2.6.8 and 6.1.1.4'
H H 0.0000 0.0000 'International Tables Vol C Tables 4.2.6.8 and 6.1.1.4'
N N 0.0311 0.0180 'International Tables Vol C Tables 4.2.6.8 and 6.1.1.4'

loop_
_geom_angle_atom_site_label_1
_geom_angle_atom_site_label_2
_geom_angle_atom_site_label_3
_geom_angle
N3 C2 N1 114.3(3)
N3 C2 N6 129.2(3)
N1 C2 N6 116.5(3)
C5 C4 N3 112.0(3)
C5 C4 H4 127.3(18)
N3 C4 H4 120.8(18)
C4 C5 N1 105.3(3)
C4 C5 H5 134(2)
N1 C5 H5 121(2)
N8 C7 N6 113.4(3)
N8 C7 N11 129.2(3)
N6 C7 N11 117.4(3)
C10 C9 N8 112.0(3)
C10 C9 H9 128(2)
N8 C9 H9 120(2)
C9 C10 N6 105.2(3)
C9 C10 H10 132.3(18)
N6 C10 H10 122.4(18)
N13 C12 N11 113.6(3)
N13 C12 N1 129.4(3)
N11 C12 N1 116.9(3)
C15 C14 N13 111.7(3)
C15 C14 H14 125(2)
N13 C14 H14 123(2)
C14 C15 N11 105.4(3)
C14 C15 H15 131(2)
N11 C15 H15 123.3(19)
C2 N1 C12 123.4(2)
C2 N1 C5 105.3(3)
C12 N1 C5 131.2(3)
C2 N3 C4 103.1(3)
C7 N6 C10 105.9(3)
C7 N6 C2 123.0(3)
C10 N6 C2 131.1(3)
C7 N8 C9 103.6(3)
C12 N11 C7 122.7(3)
C12 N11 C15 105.6(2)
C7 N11 C15 131.6(3)
C12 N13 C14 103.6(3)

loop_
_geom_bond_atom_site_label_1
_geom_bond_atom_site_label_2
_geom_bond_distance
C2 N3 1.296(4)
C2 N1 1.365(4)
C2 N6 1.397(4)
C4 C5 1.342(5)
C4 N3 1.401(4)
C4 H4 0.98(3)
C5 N1 1.400(4)
C5 H5 0.94(3)
C7 N8 1.308(3)
C7 N6 1.366(4)
C7 N11 1.384(4)
C9 C10 1.351(5)
C9 N8 1.386(4)
C9 H9 0.99(3)
C10 N6 1.390(4)
C10 H10 0.91(3)
C12 N13 1.297(4)
C12 N11 1.374(4)
C12 N1 1.388(4)
C14 C15 1.352(4)
C14 N13 1.392(5)
C14 H14 0.95(3)
C15 N11 1.385(4)
C15 H15 0.96(3)

loop_
_geom_torsion_atom_site_label_1
_geom_torsion_atom_site_label_2
_geom_torsion_atom_site_label_3
_geom_torsion_atom_site_label_4
_geom_torsion
N3 C4 C5 N1 -0.3(3)
N8 C9 C10 N6 0.4(3)
N13 C14 C15 N11 -0.3(4)
N3 C2 N1 C12 177.0(2)
N6 C2 N1 C12 -3.6(4)
N3 C2 N1 C5 -0.5(3)
N6 C2 N1 C5 178.9(2)
N13 C12 N1 C2 -175.8(3)
N11 C12 N1 C2 3.1(4)
N13 C12 N1 C5 1.0(5)
N11 C12 N1 C5 179.8(2)
C4 C5 N1 C2 0.5(3)
C4 C5 N1 C12 -176.7(3)
N1 C2 N3 C4 0.3(3)
N6 C2 N3 C4 -179.1(3)
C5 C4 N3 C2 0.0(3)
N8 C7 N6 C10 0.7(3)
N11 C7 N6 C10 -179.9(2)
N8 C7 N6 C2 -179.5(2)
N11 C7 N6 C2 -0.2(4)
C9 C10 N6 C7 -0.6(3)
C9 C10 N6 C2 179.6(3)
N3 C2 N6 C7 -178.6(3)
N1 C2 N6 C7 2.0(4)
N3 C2 N6 C10 1.1(5)
N1 C2 N6 C10 -178.2(3)
N6 C7 N8 C9 -0.4(3)
N11 C7 N8 C9 -179.7(3)
C10 C9 N8 C7 0.0(3)
N13 C12 N11 C7 178.0(2)
N1 C12 N11 C7 -0.9(4)
N13 C12 N11 C15 0.0(3)
N1 C12 N11 C15 -179.0(2)
N8 C7 N11 C12 178.8(2)
N6 C7 N11 C12 -0.4(4)
N8 C7 N11 C15 -3.7(5)
N6 C7 N11 C15 177.1(2)
C14 C15 N11 C12 0.2(3)
C14 C15 N11 C7 -177.6(3)
N11 C12 N13 C14 -0.1(3)
N1 C12 N13 C14 178.7(3)
C15 C14 N13 C12 0.3(4)

loop_
_cod_related_entry_id
_cod_related_entry_database
_cod_related_entry_code
1 ChemSpider 528260
